data_1529368
loop_
_publ_author_name
'Andrella, Nicholas O.'
'Sicard, Alexandre J.'
'Gorelsky, Serge I.'
'Korobkov, Ilia'
'Baker, R. Tom'

_publ_section_title
;
 A T-shaped Ni[\k2-(CF2)4--] NHC complex: unusual Csp3--F and M--CFbond
 functionalization reactions
;
_journal_issue 11
_journal_name_full 'Chem. Sci.'
_journal_page_first 6392
_journal_paper_doi 10.1039/C5SC01886B
_journal_volume 6
_journal_year 2015
_chemical_formula_sum 'C37 H46 F8 N2 Ni O'
_chemical_formula_weight 745.47
_chemical_name_systematic
; 
 ? 
;
_space_group_IT_number 14
_symmetry_cell_setting monoclinic
_symmetry_space_group_name_Hall '-P 2ybc'
_symmetry_space_group_name_H-M 'P 1 21/c 1'
_atom_sites_solution_hydrogens geom
_atom_sites_solution_primary direct
_atom_sites_solution_secondary difmap
_audit_creation_method SHELXL-97
_audit_update_record
;
2015-07-13 deposited with the CCDC.
2015-07-28 downloaded from the CCDC.
;
_cell_angle_alpha 90.00
_cell_angle_beta 101.931(2)
_cell_angle_gamma 90.00
_cell_formula_units_Z 4
_cell_length_a 16.5255(8)
_cell_length_b 10.6186(5)
_cell_length_c 20.8839(9)
_cell_measurement_reflns_used 9963
_cell_measurement_temperature 200(2)
_cell_measurement_theta_max 28.34
_cell_measurement_theta_min 2.52
_cell_volume 3585.5(3)
_computing_cell_refinement 'APEX II, Bruker (2009)'
_computing_data_collection 'APEX II, Bruker (2009)'
_computing_data_reduction 'XPREP, Bruker (2009)'
_computing_molecular_graphics 'SHELXTL, Bruker (2004)'
_computing_publication_material 'SHELXTL, Bruker (2004)'
_computing_structure_refinement 'SHELXL-97 (Sheldrick, 2008)'
_computing_structure_solution 'SHELXS-97 (Sheldrick, 2008)'
_diffrn_ambient_temperature 200(2)
_diffrn_measured_fraction_theta_full 0.992
_diffrn_measured_fraction_theta_max 0.992
_diffrn_measurement_device_type 'Bruker APEX-II CCD'
_diffrn_measurement_method '\f and \w scans'
_diffrn_radiation_monochromator graphite
_diffrn_radiation_source 'fine-focus sealed tube'
_diffrn_radiation_type MoK\a
_diffrn_radiation_wavelength 0.71073
_diffrn_reflns_av_R_equivalents 0.0234
_diffrn_reflns_av_sigmaI/netI 0.0174
_diffrn_reflns_limit_h_max 22
_diffrn_reflns_limit_h_min -22
_diffrn_reflns_limit_k_max 14
_diffrn_reflns_limit_k_min -14
_diffrn_reflns_limit_l_max 27
_diffrn_reflns_limit_l_min -27
_diffrn_reflns_number 50510
_diffrn_reflns_theta_full 28.36
_diffrn_reflns_theta_max 28.36
_diffrn_reflns_theta_min 1.99
_exptl_absorpt_coefficient_mu 0.614
_exptl_absorpt_correction_T_max 0.8974
_exptl_absorpt_correction_T_min 0.8767
_exptl_absorpt_correction_type multi-scan
_exptl_absorpt_process_details 'SADABS, Bruker (2003)'
_exptl_crystal_colour yellow
_exptl_crystal_density_diffrn 1.381
_exptl_crystal_density_meas ?
_exptl_crystal_density_method 'not measured'
_exptl_crystal_description block
_exptl_crystal_F_000 1560
_exptl_crystal_size_max 0.22
_exptl_crystal_size_mid 0.19
_exptl_crystal_size_min 0.18
_refine_diff_density_max 0.360
_refine_diff_density_min -0.283
_refine_diff_density_rms 0.045
_refine_ls_extinction_method none
_refine_ls_goodness_of_fit_ref 1.027
_refine_ls_hydrogen_treatment constr
_refine_ls_matrix_type full
_refine_ls_number_parameters 442
_refine_ls_number_reflns 8894
_refine_ls_number_restraints 0
_refine_ls_restrained_S_all 1.027
_refine_ls_R_factor_all 0.0376
_refine_ls_R_factor_gt 0.0299
_refine_ls_shift/su_max 0.001
_refine_ls_shift/su_mean 0.000
_refine_ls_structure_factor_coef Fsqd
_refine_ls_weighting_details 'calc w=1/[\s^2^(Fo^2^)+(0.0468P)^2^+0.9032P] where P=(Fo^2^+2Fc^2^)/3'
_refine_ls_weighting_scheme calc
_refine_ls_wR_factor_gt 0.0782
_refine_ls_wR_factor_ref 0.0831
_reflns_number_gt 7623
_reflns_number_total 8894
_reflns_threshold_expression >2sigma(I)
_cod_data_source_file c5sc01886b2.cif
_cod_data_source_block tb069
_cod_depositor_comments
;
The following automatic conversions were performed:

'_symmetry_cell_setting' value 'Monoclinic' changed to 'monoclinic'
according to
/usr/data/users/saulius/crontab/automatic-downloads/rss-feeds/RSC/lib/dictionaries/cif_core.dic
dictionary named 'cif_core.dic' version 2.4.2 from 2011-04-26.

'_exptl_crystal_density_meas' value 'n/a' was changed to '?' - the
value is perceived as not measured.

Automatic conversion script
Id: cif_fix_values 3271 2015-04-21 07:52:19Z andrius 

 Adding full bibliography for 1529364--1529368.cif.
;
_cod_original_sg_symbol_H-M P2(1)/c
_cod_database_code 1529368

loop_
_symmetry_equiv_pos_as_xyz
'x, y, z'
'-x, y+1/2, -z+1/2'
'-x, -y, -z'
'x, -y-1/2, z-1/2'

loop_
_atom_site_label
_atom_site_type_symbol
_atom_site_fract_x
_atom_site_fract_y
_atom_site_fract_z
_atom_site_U_iso_or_equiv
_atom_site_adp_type
_atom_site_occupancy
_atom_site_symmetry_multiplicity
_atom_site_calc_flag
_atom_site_refinement_flags
Ni1 Ni 0.259437(9) 0.391266(14) 0.026876(7) 0.02028(5) Uani 1 1 d .
F1 F 0.37096(5) 0.39858(9) 0.14196(4) 0.0438(2) Uani 1 1 d .
F2 F 0.25253(7) 0.32089(8) 0.15422(4) 0.0435(2) Uani 1 1 d .
F3 F 0.30582(6) 0.57026(9) 0.20271(4) 0.0460(2) Uani 1 1 d .
F4 F 0.18288(5) 0.54272(8) 0.14363(4) 0.0396(2) Uani 1 1 d .
F5 F 0.36165(6) 0.65357(10) 0.09917(5) 0.0522(3) Uani 1 1 d .
F6 F 0.24446(7) 0.74683(8) 0.09923(5) 0.0527(3) Uani 1 1 d .
F7 F 0.28374(6) 0.63290(8) -0.02127(5) 0.0456(2) Uani 1 1 d .
F8 F 0.16470(5) 0.60659(8) 0.00577(5) 0.0406(2) Uani 1 1 d .
O1 O 0.22923(6) 0.39250(9) -0.07030(5) 0.0337(2) Uani 1 1 d .
H1A H 0.2256 0.4735 -0.0906 0.050 Uiso 1 1 d R
H1B H 0.1797 0.3400 -0.0899 0.050 Uiso 1 1 d R
N1 N 0.20466(6) 0.12998(10) 0.00367(5) 0.0233(2) Uani 1 1 d .
N2 N 0.33013(6) 0.13332(9) 0.06046(5) 0.02006(19) Uani 1 1 d .
C1 C 0.26748(6) 0.20733(11) 0.03052(5) 0.0187(2) Uani 1 1 d .
C2 C 0.22048(8) -0.00268(12) 0.02310(7) 0.0301(3) Uani 1 1 d .
H2A H 0.2031 -0.0604 -0.0145 0.036 Uiso 1 1 calc R
H2B H 0.1921 -0.0266 0.0587 0.036 Uiso 1 1 calc R
C3 C 0.31369(8) -0.00184(12) 0.04644(7) 0.0271(3) Uani 1 1 d .
H3A H 0.3311 -0.0538 0.0863 0.032 Uiso 1 1 calc R
H3B H 0.3420 -0.0322 0.0120 0.032 Uiso 1 1 calc R
C4 C 0.13102(7) 0.16376(12) -0.04273(6) 0.0235(2) Uani 1 1 d .
C5 C 0.12905(8) 0.13926(13) -0.10929(6) 0.0293(3) Uani 1 1 d .
C6 C 0.05631(9) 0.16817(16) -0.15389(7) 0.0381(3) Uani 1 1 d .
H6A H 0.0529 0.1517 -0.1991 0.046 Uiso 1 1 calc R
C7 C -0.01079(9) 0.22010(16) -0.13385(7) 0.0408(3) Uani 1 1 d .
H7A H -0.0593 0.2405 -0.1653 0.049 Uiso 1 1 calc R
C8 C -0.00777(8) 0.24249(15) -0.06836(7) 0.0357(3) Uani 1 1 d .
H8A H -0.0543 0.2786 -0.0551 0.043 Uiso 1 1 calc R
C9 C 0.06279(7) 0.21277(12) -0.02117(6) 0.0268(3) Uani 1 1 d .
C10 C 0.20126(9) 0.08074(15) -0.13364(7) 0.0369(3) Uani 1 1 d .
H10A H 0.2489 0.0742 -0.0955 0.044 Uiso 1 1 calc R
C11 C 0.17988(13) -0.05194(18) -0.15970(11) 0.0622(5) Uani 1 1 d .
H11A H 0.1367 -0.0475 -0.1996 0.093 Uiso 1 1 calc R
H11B H 0.1599 -0.1017 -0.1266 0.093 Uiso 1 1 calc R
H11C H 0.2293 -0.0919 -0.1696 0.093 Uiso 1 1 calc R
C12 C 0.22918(12) 0.15949(19) -0.18626(9) 0.0507(4) Uani 1 1 d .
H12A H 0.2740 0.1158 -0.2014 0.076 Uiso 1 1 calc R
H12B H 0.2490 0.2416 -0.1680 0.076 Uiso 1 1 calc R
H12C H 0.1825 0.1717 -0.2232 0.076 Uiso 1 1 calc R
C13 C 0.06192(8) 0.22983(14) 0.05059(7) 0.0316(3) Uani 1 1 d .
H13A H 0.1176 0.2062 0.0767 0.038 Uiso 1 1 calc R
C14 C -0.00238(12) 0.14218(19) 0.07020(9) 0.0516(4) Uani 1 1 d .
H14A H -0.0578 0.1670 0.0470 0.077 Uiso 1 1 calc R
H14B H 0.0009 0.1481 0.1175 0.077 Uiso 1 1 calc R
H14C H 0.0086 0.0553 0.0587 0.077 Uiso 1 1 calc R
C15 C 0.04454(10) 0.36575(16) 0.06656(9) 0.0470(4) Uani 1 1 d .
H15A H 0.0881 0.4203 0.0565 0.071 Uiso 1 1 calc R
H15B H 0.0434 0.3728 0.1131 0.071 Uiso 1 1 calc R
H15C H -0.0091 0.3917 0.0403 0.071 Uiso 1 1 calc R
C16 C 0.41517(7) 0.16949(11) 0.08281(6) 0.0214(2) Uani 1 1 d .
C17 C 0.45290(8) 0.14341(13) 0.14806(6) 0.0267(3) Uani 1 1 d .
C18 C 0.53665(9) 0.17080(16) 0.16804(7) 0.0388(3) Uani 1 1 d .
H18A H 0.5638 0.1539 0.2119 0.047 Uiso 1 1 calc R
C19 C 0.58079(9) 0.22214(18) 0.12518(8) 0.0466(4) Uani 1 1 d .
H19A H 0.6378 0.2413 0.1399 0.056 Uiso 1 1 calc R
C20 C 0.54299(8) 0.24596(16) 0.06112(8) 0.0391(3) Uani 1 1 d .
H20A H 0.5742 0.2815 0.0322 0.047 Uiso 1 1 calc R
C21 C 0.45937(7) 0.21857(12) 0.03815(6) 0.0259(2) Uani 1 1 d .
C22 C 0.40635(9) 0.08872(14) 0.19705(6) 0.0319(3) Uani 1 1 d .
H22A H 0.3465 0.0836 0.1755 0.038 Uiso 1 1 calc R
C23 C 0.43648(12) -0.04483(16) 0.21747(8) 0.0473(4) Uani 1 1 d .
H23A H 0.4276 -0.0994 0.1788 0.071 Uiso 1 1 calc R
H23B H 0.4055 -0.0778 0.2491 0.071 Uiso 1 1 calc R
H23C H 0.4956 -0.0425 0.2375 0.071 Uiso 1 1 calc R
C24 C 0.41399(12) 0.17230(17) 0.25786(7) 0.0468(4) Uani 1 1 d .
H24A H 0.3979 0.2587 0.2444 0.070 Uiso 1 1 calc R
H24B H 0.4713 0.1715 0.2824 0.070 Uiso 1 1 calc R
H24C H 0.3776 0.1401 0.2857 0.070 Uiso 1 1 calc R
C25 C 0.42252(8) 0.24028(13) -0.03378(6) 0.0273(3) Uani 1 1 d .
H25A H 0.3622 0.2200 -0.0413 0.033 Uiso 1 1 calc R
C26 C 0.43088(10) 0.37772(14) -0.05315(8) 0.0393(3) Uani 1 1 d .
H26A H 0.4890 0.3963 -0.0529 0.059 Uiso 1 1 calc R
H26B H 0.4114 0.4328 -0.0218 0.059 Uiso 1 1 calc R
H26C H 0.3976 0.3922 -0.0971 0.059 Uiso 1 1 calc R
C27 C 0.46178(10) 0.15197(16) -0.07672(7) 0.0411(3) Uani 1 1 d .
H27A H 0.4360 0.1657 -0.1228 0.062 Uiso 1 1 calc R
H27B H 0.4533 0.0644 -0.0649 0.062 Uiso 1 1 calc R
H27C H 0.5212 0.1693 -0.0699 0.062 Uiso 1 1 calc R
C28 C 0.28696(8) 0.40844(12) 0.11874(6) 0.0272(3) Uani 1 1 d .
C29 C 0.26433(8) 0.53894(13) 0.14179(7) 0.0300(3) Uani 1 1 d .
C30 C 0.27963(9) 0.63351(12) 0.09073(8) 0.0335(3) Uani 1 1 d .
C31 C 0.24743(8) 0.57169(13) 0.02470(7) 0.0284(3) Uani 1 1 d .
C32 C 0.08908(18) 0.4302(2) -0.24836(11) 0.0750(7) Uani 1 1 d .
H32A H 0.0530 0.3610 -0.2616 0.090 Uiso 1 1 calc R
C33 C 0.07547(16) 0.5068(2) -0.19959(11) 0.0705(6) Uani 1 1 d .
H33A H 0.0296 0.4915 -0.1797 0.085 Uiso 1 1 calc R
C34 C 0.12545(18) 0.6024(2) -0.17959(13) 0.0812(8) Uani 1 1 d .
H34A H 0.1164 0.6544 -0.1448 0.097 Uiso 1 1 calc R
C35 C 0.19123(18) 0.6264(3) -0.2096(2) 0.1066(12) Uani 1 1 d .
H35A H 0.2272 0.6953 -0.1955 0.128 Uiso 1 1 calc R
C36 C 0.20457(17) 0.5495(3) -0.26043(18) 0.0959(9) Uani 1 1 d .
H36A H 0.2488 0.5660 -0.2819 0.115 Uiso 1 1 calc R
C37 C 0.15303(19) 0.4502(2) -0.27861(12) 0.0807(7) Uani 1 1 d .
H37A H 0.1618 0.3951 -0.3124 0.097 Uiso 1 1 calc R

loop_
_atom_site_aniso_label
_atom_site_aniso_U_11
_atom_site_aniso_U_22
_atom_site_aniso_U_33
_atom_site_aniso_U_23
_atom_site_aniso_U_13
_atom_site_aniso_U_12
Ni1 0.01891(8) 0.01699(8) 0.02479(8) 0.00166(6) 0.00412(6) 0.00041(5)
F1 0.0354(5) 0.0446(5) 0.0433(5) -0.0120(4) -0.0104(4) 0.0151(4)
F2 0.0765(6) 0.0268(4) 0.0300(4) 0.0018(3) 0.0175(4) -0.0048(4)
F3 0.0541(6) 0.0404(5) 0.0389(4) -0.0172(4) -0.0010(4) -0.0011(4)
F4 0.0333(4) 0.0399(5) 0.0497(5) -0.0073(4) 0.0181(4) -0.0004(4)
F5 0.0337(5) 0.0497(6) 0.0725(7) -0.0060(5) 0.0095(4) -0.0210(4)
F6 0.0705(7) 0.0182(4) 0.0707(6) -0.0065(4) 0.0175(5) 0.0053(4)
F7 0.0567(6) 0.0307(5) 0.0555(5) 0.0119(4) 0.0256(5) -0.0058(4)
F8 0.0306(4) 0.0358(5) 0.0528(5) 0.0042(4) 0.0026(4) 0.0124(4)
O1 0.0417(6) 0.0290(5) 0.0281(4) 0.0055(4) 0.0020(4) -0.0013(4)
N1 0.0171(4) 0.0191(5) 0.0324(5) 0.0025(4) 0.0019(4) -0.0006(4)
N2 0.0169(4) 0.0179(5) 0.0250(4) 0.0012(4) 0.0035(4) 0.0007(4)
C1 0.0168(5) 0.0207(6) 0.0191(5) 0.0003(4) 0.0050(4) 0.0000(4)
C2 0.0235(6) 0.0191(6) 0.0460(7) 0.0045(5) 0.0032(5) -0.0023(5)
C3 0.0226(6) 0.0183(6) 0.0385(6) 0.0008(5) 0.0022(5) 0.0008(5)
C4 0.0167(5) 0.0214(6) 0.0308(6) 0.0003(5) 0.0013(4) -0.0037(4)
C5 0.0245(6) 0.0310(7) 0.0319(6) -0.0020(5) 0.0046(5) -0.0050(5)
C6 0.0337(7) 0.0478(9) 0.0296(6) -0.0009(6) -0.0008(5) -0.0056(6)
C7 0.0250(6) 0.0519(10) 0.0397(7) 0.0060(7) -0.0068(6) -0.0003(6)
C8 0.0194(6) 0.0421(8) 0.0437(7) 0.0019(6) 0.0019(5) 0.0037(6)
C9 0.0192(5) 0.0259(6) 0.0343(6) 0.0002(5) 0.0035(5) -0.0009(5)
C10 0.0331(7) 0.0425(8) 0.0374(7) -0.0056(6) 0.0126(6) -0.0014(6)
C11 0.0668(12) 0.0465(11) 0.0820(14) -0.0202(10) 0.0353(11) -0.0043(9)
C12 0.0554(10) 0.0577(11) 0.0466(9) -0.0041(8) 0.0279(8) -0.0049(9)
C13 0.0220(6) 0.0386(8) 0.0345(6) -0.0040(6) 0.0066(5) -0.0013(5)
C14 0.0545(10) 0.0566(11) 0.0471(9) 0.0005(8) 0.0183(8) -0.0174(9)
C15 0.0383(8) 0.0449(9) 0.0580(10) -0.0173(8) 0.0106(7) -0.0035(7)
C16 0.0172(5) 0.0200(6) 0.0261(5) -0.0020(4) 0.0023(4) 0.0022(4)
C17 0.0250(6) 0.0275(6) 0.0259(6) -0.0018(5) 0.0012(5) 0.0052(5)
C18 0.0273(7) 0.0483(9) 0.0346(7) -0.0041(6) -0.0079(5) 0.0046(6)
C19 0.0191(6) 0.0623(11) 0.0541(9) -0.0062(8) -0.0029(6) -0.0050(7)
C20 0.0219(6) 0.0484(9) 0.0476(8) -0.0015(7) 0.0087(6) -0.0067(6)
C21 0.0202(5) 0.0270(6) 0.0309(6) -0.0018(5) 0.0060(5) -0.0005(5)
C22 0.0373(7) 0.0347(7) 0.0229(6) 0.0037(5) 0.0044(5) 0.0078(6)
C23 0.0605(10) 0.0407(9) 0.0409(8) 0.0126(7) 0.0108(7) 0.0138(8)
C24 0.0635(10) 0.0505(10) 0.0260(6) -0.0022(6) 0.0083(7) 0.0111(8)
C25 0.0244(6) 0.0309(7) 0.0285(6) 0.0006(5) 0.0097(5) -0.0008(5)
C26 0.0449(8) 0.0346(8) 0.0401(7) 0.0054(6) 0.0128(6) -0.0003(6)
C27 0.0474(9) 0.0420(9) 0.0374(7) -0.0036(6) 0.0164(6) 0.0081(7)
C28 0.0295(6) 0.0217(6) 0.0291(6) -0.0007(5) 0.0030(5) 0.0014(5)
C29 0.0279(6) 0.0270(7) 0.0344(6) -0.0078(5) 0.0049(5) -0.0009(5)
C30 0.0294(7) 0.0184(6) 0.0536(8) -0.0038(6) 0.0105(6) -0.0026(5)
C31 0.0247(6) 0.0215(6) 0.0405(7) 0.0065(5) 0.0104(5) 0.0017(5)
C32 0.1023(19) 0.0597(13) 0.0550(12) 0.0037(10) -0.0022(12) -0.0059(13)
C33 0.0853(16) 0.0688(15) 0.0555(11) 0.0117(10) 0.0100(11) 0.0190(12)
C34 0.0860(18) 0.0655(15) 0.0814(16) -0.0222(12) -0.0073(14) 0.0269(13)
C35 0.0660(16) 0.0649(17) 0.173(3) -0.0412(19) -0.0130(19) 0.0008(13)
C36 0.0659(15) 0.0783(19) 0.147(3) -0.0074(19) 0.0306(16) 0.0149(14)
C37 0.115(2) 0.0623(15) 0.0649(13) -0.0083(11) 0.0182(14) 0.0186(15)

loop_
_atom_type_symbol
_atom_type_description
_atom_type_scat_dispersion_real
_atom_type_scat_dispersion_imag
_atom_type_scat_source
C C 0.0033 0.0016 'International Tables Vol C Tables 4.2.6.8 and 6.1.1.4'
H H 0.0000 0.0000 'International Tables Vol C Tables 4.2.6.8 and 6.1.1.4'
N N 0.0061 0.0033 'International Tables Vol C Tables 4.2.6.8 and 6.1.1.4'
O O 0.0106 0.0060 'International Tables Vol C Tables 4.2.6.8 and 6.1.1.4'
F F 0.0171 0.0103 'International Tables Vol C Tables 4.2.6.8 and 6.1.1.4'
Ni Ni 0.3393 1.1124 'International Tables Vol C Tables 4.2.6.8 and 6.1.1.4'

loop_
_geom_angle_atom_site_label_1
_geom_angle_atom_site_label_2
_geom_angle_atom_site_label_3
_geom_angle
C28 Ni1 C31 85.98(6)
C28 Ni1 C1 93.26(5)
C31 Ni1 C1 177.64(5)
C28 Ni1 O1 174.05(5)
C31 Ni1 O1 88.07(5)
C1 Ni1 O1 92.69(4)
C1 N1 C4 126.83(10)
C1 N1 C2 112.92(10)
C4 N1 C2 120.12(10)
C1 N2 C16 126.93(10)
C1 N2 C3 112.48(9)
C16 N2 C3 116.78(9)
N2 C1 N1 106.79(10)
N2 C1 Ni1 129.78(8)
N1 C1 Ni1 123.37(8)
N1 C2 C3 101.14(9)
N2 C3 C2 101.67(9)
C9 C4 C5 122.07(11)
C9 C4 N1 120.21(11)
C5 C4 N1 117.62(11)
C6 C5 C4 117.37(12)
C6 C5 C10 119.57(12)
C4 C5 C10 123.04(12)
C7 C6 C5 121.44(13)
C8 C7 C6 120.24(13)
C7 C8 C9 120.93(13)
C4 C9 C8 117.88(12)
C4 C9 C13 122.49(11)
C8 C9 C13 119.59(11)
C5 C10 C12 113.03(13)
C5 C10 C11 110.87(13)
C12 C10 C11 109.36(14)
C9 C13 C15 111.81(13)
C9 C13 C14 109.97(12)
C15 C13 C14 110.19(13)
C21 C16 C17 122.16(11)
C21 C16 N2 119.52(10)
C17 C16 N2 118.07(11)
C18 C17 C16 117.68(12)
C18 C17 C22 119.32(12)
C16 C17 C22 123.00(11)
C19 C18 C17 121.01(13)
C18 C19 C20 120.56(13)
C19 C20 C21 120.87(14)
C20 C21 C16 117.68(12)
C20 C21 C25 118.33(12)
C16 C21 C25 123.97(11)
C17 C22 C23 111.15(12)
C17 C22 C24 111.76(13)
C23 C22 C24 109.78(12)
C21 C25 C26 111.55(11)
C21 C25 C27 110.78(11)
C26 C25 C27 110.94(11)
F1 C28 F2 104.88(10)
F1 C28 C29 104.54(10)
F2 C28 C29 106.53(10)
F1 C28 Ni1 111.37(9)
F2 C28 Ni1 116.14(9)
C29 C28 Ni1 112.47(9)
F4 C29 F3 106.18(11)
F4 C29 C30 108.05(11)
F3 C29 C30 111.73(11)
F4 C29 C28 110.04(11)
F3 C29 C28 113.96(11)
C30 C29 C28 106.77(11)
F5 C30 F6 106.72(11)
F5 C30 C31 109.93(12)
F6 C30 C31 114.85(12)
F5 C30 C29 108.71(12)
F6 C30 C29 110.71(12)
C31 C30 C29 105.82(10)
F8 C31 F7 102.57(10)
F8 C31 C30 106.35(11)
F7 C31 C30 107.68(11)
F8 C31 Ni1 111.21(9)
F7 C31 Ni1 115.04(9)
C30 C31 Ni1 113.14(9)
C33 C32 C37 121.4(3)
C34 C33 C32 120.5(3)
C33 C34 C35 119.7(2)
C34 C35 C36 120.0(3)
C37 C36 C35 118.6(3)
C36 C37 C32 119.7(2)

loop_
_geom_bond_atom_site_label_1
_geom_bond_atom_site_label_2
_geom_bond_distance
Ni1 C28 1.8868(13)
Ni1 C31 1.9257(14)
Ni1 C1 1.9580(12)
Ni1 O1 1.9872(10)
F1 C28 1.3766(15)
F2 C28 1.3825(16)
F3 C29 1.3560(15)
F4 C29 1.3550(15)
F5 C30 1.3472(16)
F6 C30 1.3638(16)
F7 C31 1.3937(15)
F8 C31 1.3926(15)
N1 C1 1.3513(15)
N1 C4 1.4356(15)
N1 C2 1.4742(16)
N2 C1 1.3464(15)
N2 C16 1.4384(14)
N2 C3 1.4787(15)
C2 C3 1.5166(17)
C4 C9 1.3981(17)
C4 C5 1.4080(18)
C5 C6 1.3941(19)
C5 C10 1.5232(19)
C6 C7 1.379(2)
C7 C8 1.379(2)
C8 C9 1.3984(18)
C9 C13 1.5126(18)
C10 C12 1.526(2)
C10 C11 1.525(2)
C13 C15 1.522(2)
C13 C14 1.531(2)
C16 C21 1.3989(17)
C16 C17 1.4039(16)
C17 C18 1.3912(19)
C17 C22 1.5170(18)
C18 C19 1.378(2)
C19 C20 1.378(2)
C20 C21 1.3965(18)
C21 C25 1.5173(17)
C22 C23 1.534(2)
C22 C24 1.533(2)
C25 C26 1.528(2)
C25 C27 1.5313(19)
C28 C29 1.5383(18)
C29 C30 1.523(2)
C30 C31 1.521(2)
C32 C33 1.358(3)
C32 C37 1.355(4)
C33 C34 1.321(4)
C34 C35 1.386(5)
C35 C36 1.392(4)
C36 C37 1.359(4)

loop_
_geom_torsion_atom_site_label_1
_geom_torsion_atom_site_label_2
_geom_torsion_atom_site_label_3
_geom_torsion_atom_site_label_4
_geom_torsion
C16 N2 C1 N1 164.81(11)
C3 N2 C1 N1 7.73(13)
C16 N2 C1 Ni1 -18.07(17)
C3 N2 C1 Ni1 -175.15(8)
C4 N1 C1 N2 -167.90(11)
C2 N1 C1 N2 7.84(13)
C4 N1 C1 Ni1 14.75(16)
C2 N1 C1 Ni1 -169.51(8)
C28 Ni1 C1 N2 -53.84(11)
C31 Ni1 C1 N2 -124.8(13)
O1 Ni1 C1 N2 126.33(10)
C28 Ni1 C1 N1 122.86(10)
C31 Ni1 C1 N1 51.9(13)
O1 Ni1 C1 N1 -56.97(10)
C1 N1 C2 C3 -19.03(14)
C4 N1 C2 C3 157.03(11)
C1 N2 C3 C2 -19.01(13)
C16 N2 C3 C2 -178.60(10)
N1 C2 C3 N2 20.98(13)
C1 N1 C4 C9 -85.03(16)
C2 N1 C4 C9 99.50(14)
C1 N1 C4 C5 98.36(15)
C2 N1 C4 C5 -77.11(15)
C9 C4 C5 C6 1.3(2)
N1 C4 C5 C6 177.80(12)
C9 C4 C5 C10 -177.33(13)
N1 C4 C5 C10 -0.78(19)
C4 C5 C6 C7 0.7(2)
C10 C5 C6 C7 179.37(15)
C5 C6 C7 C8 -1.2(3)
C6 C7 C8 C9 -0.2(2)
C5 C4 C9 C8 -2.67(19)
N1 C4 C9 C8 -179.13(12)
C5 C4 C9 C13 175.06(12)
N1 C4 C9 C13 -1.40(19)
C7 C8 C9 C4 2.1(2)
C7 C8 C9 C13 -175.65(14)
C6 C5 C10 C12 56.00(19)
C4 C5 C10 C12 -125.45(15)
C6 C5 C10 C11 -67.21(19)
C4 C5 C10 C11 111.34(17)
C4 C9 C13 C15 122.89(14)
C8 C9 C13 C15 -59.42(17)
C4 C9 C13 C14 -114.36(15)
C8 C9 C13 C14 63.33(18)
C1 N2 C16 C21 -58.27(16)
C3 N2 C16 C21 97.95(14)
C1 N2 C16 C17 127.34(13)
C3 N2 C16 C17 -76.44(14)
C21 C16 C17 C18 1.46(19)
N2 C16 C17 C18 175.69(12)
C21 C16 C17 C22 -179.24(12)
N2 C16 C17 C22 -5.01(18)
C16 C17 C18 C19 0.2(2)
C22 C17 C18 C19 -179.13(15)
C17 C18 C19 C20 -0.9(3)
C18 C19 C20 C21 -0.1(3)
C19 C20 C21 C16 1.7(2)
C19 C20 C21 C25 -176.70(15)
C17 C16 C21 C20 -2.4(2)
N2 C16 C21 C20 -176.53(12)
C17 C16 C21 C25 175.89(12)
N2 C16 C21 C25 1.73(19)
C18 C17 C22 C23 -67.42(17)
C16 C17 C22 C23 113.29(15)
C18 C17 C22 C24 55.61(18)
C16 C17 C22 C24 -123.68(14)
C20 C21 C25 C26 -59.18(17)
C16 C21 C25 C26 122.57(14)
C20 C21 C25 C27 64.94(17)
C16 C21 C25 C27 -113.31(14)
C31 Ni1 C28 F1 -102.50(9)
C1 Ni1 C28 F1 79.73(9)
O1 Ni1 C28 F1 -101.9(5)
C31 Ni1 C28 F2 137.55(10)
C1 Ni1 C28 F2 -40.21(10)
O1 Ni1 C28 F2 138.1(4)
C31 Ni1 C28 C29 14.47(9)
C1 Ni1 C28 C29 -163.30(9)
O1 Ni1 C28 C29 15.1(5)
F1 C28 C29 F4 -157.73(11)
F2 C28 C29 F4 -47.02(14)
Ni1 C28 C29 F4 81.30(12)
F1 C28 C29 F3 -38.61(14)
F2 C28 C29 F3 72.11(14)
Ni1 C28 C29 F3 -159.58(10)
F1 C28 C29 C30 85.24(12)
F2 C28 C29 C30 -164.05(11)
Ni1 C28 C29 C30 -35.73(13)
F4 C29 C30 F5 165.20(11)
F3 C29 C30 F5 48.75(15)
C28 C29 C30 F5 -76.46(13)
F4 C29 C30 F6 48.27(15)
F3 C29 C30 F6 -68.18(15)
C28 C29 C30 F6 166.61(11)
F4 C29 C30 C31 -76.76(13)
F3 C29 C30 C31 166.79(11)
C28 C29 C30 C31 41.58(13)
F5 C30 C31 F8 -152.65(11)
F6 C30 C31 F8 -32.31(15)
C29 C30 C31 F8 90.13(12)
F5 C30 C31 F7 -43.29(15)
F6 C30 C31 F7 77.06(14)
C29 C30 C31 F7 -160.51(10)
F5 C30 C31 Ni1 84.98(12)
F6 C30 C31 Ni1 -154.68(10)
C29 C30 C31 Ni1 -32.24(13)
C28 Ni1 C31 F8 -109.11(9)
C1 Ni1 C31 F8 -38.0(13)
O1 Ni1 C31 F8 70.95(9)
C28 Ni1 C31 F7 134.85(10)
C1 Ni1 C31 F7 -154.0(12)
O1 Ni1 C31 F7 -45.09(10)
C28 Ni1 C31 C30 10.51(9)
C1 Ni1 C31 C30 81.6(13)
O1 Ni1 C31 C30 -169.43(9)
C37 C32 C33 C34 -1.1(4)
C32 C33 C34 C35 1.5(4)
C33 C34 C35 C36 -0.3(5)
C34 C35 C36 C37 -1.2(5)
C35 C36 C37 C32 1.6(4)
C33 C32 C37 C36 -0.5(4)
